data_7034970
loop_
_publ_author_name
'Bacher, Felix'
'D\"om\"ot\"or, Orsolya'
'Chugunova, Anastasia'
'Nagy, N\'ora V'
'Filipovi\'c, Lana'
'Radulovi\'c, Sini\<sa'
'Enyedy, \'Eva A'
'Arion, Vladimir B.'

_publ_section_title
;
 Strong effect of copper(ii) coordination on antiproliferative activity of
 thiosemicarbazone-piperazine and thiosemicarbazone-morpholine hybrids.
;
_journal_issue 19
_journal_name_full 'Dalton transactions (Cambridge, England : 2003)'
_journal_page_first 9071
_journal_page_last 9090
_journal_paper_doi 10.1039/c5dt01076d
_journal_volume 44
_journal_year 2015
_chemical_formula_moiety 'C13 H19 Cl Cu N6 S, 0.15(C H4 O)'
_chemical_formula_sum 'C13.15 H19.6 Cl Cu N6 O0.15 S'
_chemical_formula_weight 395.20
_chemical_name_systematic
; 
 ? 
;
_space_group_IT_number 14
_symmetry_cell_setting monoclinic
_symmetry_space_group_name_Hall '-P 2yn'
_symmetry_space_group_name_H-M 'P 1 21/n 1'
_atom_sites_solution_hydrogens geom
_atom_sites_solution_primary direct
_atom_sites_solution_secondary difmap
_audit_creation_method SHELXL-97
_audit_update_record
;
2015-03-09 deposited with the CCDC.
2015-04-13 downloaded from the CCDC.
;
_cell_angle_alpha 90.00
_cell_angle_beta 102.615(2)
_cell_angle_gamma 90.00
_cell_formula_units_Z 4
_cell_length_a 7.6944(5)
_cell_length_b 17.4966(10)
_cell_length_c 13.1409(8)
_cell_measurement_reflns_used 9871
_cell_measurement_temperature 100(2)
_cell_measurement_theta_max 29.88
_cell_measurement_theta_min 2.83
_cell_volume 1726.40(18)
_computing_cell_refinement 'Bruker SAINT'
_computing_data_collection 'Bruker APEX2'
_computing_data_reduction 'Bruker SAINT'
_computing_molecular_graphics 'Bruker SHELXTL'
_computing_publication_material 'Bruker SHELXTL'
_computing_structure_refinement 'SHELXL-97 (Sheldrick, 2008)'
_computing_structure_solution 'SHELXS-97 (Sheldrick, 2008)'
_diffrn_ambient_temperature 100(2)
_diffrn_measured_fraction_theta_full 0.997
_diffrn_measured_fraction_theta_max 0.997
_diffrn_measurement_device_type 'Bruker D8 VENTURE'
_diffrn_measurement_method '\f and \w scans'
_diffrn_radiation_monochromator graphite
_diffrn_radiation_source 'fine-focus sealed tube'
_diffrn_radiation_type MoK\a
_diffrn_radiation_wavelength 0.71073
_diffrn_reflns_av_R_equivalents 0.0728
_diffrn_reflns_av_sigmaI/netI 0.0303
_diffrn_reflns_limit_h_max 9
_diffrn_reflns_limit_h_min -9
_diffrn_reflns_limit_k_max 21
_diffrn_reflns_limit_k_min -21
_diffrn_reflns_limit_l_max 15
_diffrn_reflns_limit_l_min -15
_diffrn_reflns_number 35395
_diffrn_reflns_theta_full 25.35
_diffrn_reflns_theta_max 25.35
_diffrn_reflns_theta_min 1.97
_exptl_absorpt_coefficient_mu 1.547
_exptl_absorpt_correction_T_max 0.9712
_exptl_absorpt_correction_T_min 0.6929
_exptl_absorpt_correction_type multi-scan
_exptl_absorpt_process_details SADABS
_exptl_crystal_colour blue
_exptl_crystal_density_diffrn 1.520
_exptl_crystal_density_method 'not measured'
_exptl_crystal_description needle
_exptl_crystal_F_000 815
_exptl_crystal_size_max 0.26
_exptl_crystal_size_mid 0.02
_exptl_crystal_size_min 0.02
_refine_diff_density_max 0.517
_refine_diff_density_min -0.415
_refine_diff_density_rms 0.100
_refine_ls_extinction_method none
_refine_ls_goodness_of_fit_ref 1.079
_refine_ls_hydrogen_treatment constr
_refine_ls_matrix_type full
_refine_ls_number_parameters 210
_refine_ls_number_reflns 3148
_refine_ls_number_restraints 2
_refine_ls_restrained_S_all 1.080
_refine_ls_R_factor_all 0.0428
_refine_ls_R_factor_gt 0.0334
_refine_ls_shift/su_max 0.003
_refine_ls_shift/su_mean 0.000
_refine_ls_structure_factor_coef Fsqd
_refine_ls_weighting_details 'calc w=1/[\s^2^(Fo^2^)+(0.0239P)^2^+2.7620P] where P=(Fo^2^+2Fc^2^)/3'
_refine_ls_weighting_scheme calc
_refine_ls_wR_factor_gt 0.0723
_refine_ls_wR_factor_ref 0.0753
_reflns_number_gt 2751
_reflns_number_total 3148
_reflns_threshold_expression >2sigma(I)
_cod_data_source_file c5dt01076d2.cif
_cod_data_source_block anchcu1
_cod_depositor_comments 'Adding full bibliography for 7034970--7034974.cif.'
_cod_original_sg_symbol_H-M P21/n
_cod_original_formula_sum 'C13.15 H19.60 Cl Cu N6 O0.15 S'
_cod_database_code 7034970

loop_
_symmetry_equiv_pos_as_xyz
'x, y, z'
'-x+1/2, y+1/2, -z+1/2'
'-x, -y, -z'
'x-1/2, -y-1/2, z-1/2'

loop_
_atom_site_label
_atom_site_type_symbol
_atom_site_fract_x
_atom_site_fract_y
_atom_site_fract_z
_atom_site_U_iso_or_equiv
_atom_site_adp_type
_atom_site_occupancy
_atom_site_symmetry_multiplicity
_atom_site_calc_flag
_atom_site_refinement_flags
Cu1 Cu 0.53921(4) 0.313159(17) 0.46668(2) 0.01613(10) Uani 1 1 d .
Cl1 Cl 0.44289(9) 0.32166(4) 0.63393(5) 0.02196(16) Uani 1 1 d .
S1 S 0.83514(9) 0.29061(4) 0.52484(5) 0.01990(16) Uani 1 1 d .
N1 N 0.3214(3) 0.35557(12) 0.37922(17) 0.0192(5) Uani 1 1 d .
N2 N 0.6223(3) 0.41844(12) 0.43829(17) 0.0190(5) Uani 1 1 d .
N3 N 0.7919(3) 0.44227(13) 0.47343(18) 0.0209(5) Uani 1 1 d .
N4 N 1.0694(3) 0.40378(13) 0.55320(18) 0.0228(5) Uani 1 1 d .
H4A H 1.1057 0.4511 0.5485 0.027 Uiso 1 1 calc R
H4B H 1.1455 0.3684 0.5823 0.027 Uiso 1 1 calc R
N5 N 0.3902(3) 0.20988(12) 0.41350(17) 0.0178(5) Uani 1 1 d .
N6 N 0.6337(3) 0.08623(13) 0.3957(2) 0.0276(6) Uani 1 1 d .
C1 C 0.1763(3) 0.31329(16) 0.3521(2) 0.0196(6) Uani 1 1 d .
C2 C 0.0192(4) 0.34417(17) 0.2929(2) 0.0237(6) Uani 1 1 d .
H2 H -0.0848 0.3138 0.2720 0.028 Uiso 1 1 calc R
C3 C 0.0199(4) 0.42071(17) 0.2654(2) 0.0266(7) Uani 1 1 d .
H3 H -0.0857 0.4434 0.2260 0.032 Uiso 1 1 calc R
C4 C 0.1729(4) 0.46454(16) 0.2948(2) 0.0248(6) Uani 1 1 d .
H4 H 0.1732 0.5170 0.2761 0.030 Uiso 1 1 calc R
C5 C 0.3254(4) 0.42990(16) 0.3520(2) 0.0214(6) Uani 1 1 d .
C6 C 0.5008(4) 0.46401(15) 0.3874(2) 0.0223(6) Uani 1 1 d .
H6 H 0.5245 0.5159 0.3742 0.027 Uiso 1 1 calc R
C7 C 0.8999(3) 0.38581(15) 0.5165(2) 0.0176(6) Uani 1 1 d .
C8 C 0.1997(3) 0.23397(15) 0.3966(2) 0.0216(6) Uani 1 1 d .
H8A H 0.1613 0.2327 0.4638 0.026 Uiso 1 1 calc R
H8B H 0.1241 0.1979 0.3482 0.026 Uiso 1 1 calc R
C9 C 0.4278(4) 0.18582(16) 0.3121(2) 0.0241(6) Uani 1 1 d .
H9A H 0.4164 0.2305 0.2648 0.029 Uiso 1 1 calc R
H9B H 0.3389 0.1472 0.2794 0.029 Uiso 1 1 calc R
C10 C 0.6123(4) 0.15255(17) 0.3258(2) 0.0274(7) Uani 1 1 d .
H10A H 0.6331 0.1369 0.2570 0.033 Uiso 1 1 calc R
H10B H 0.7017 0.1919 0.3550 0.033 Uiso 1 1 calc R
C11 C 0.6000(4) 0.10850(16) 0.4967(2) 0.0256(6) Uani 1 1 d .
H11A H 0.6904 0.1463 0.5300 0.031 Uiso 1 1 calc R
H11B H 0.6108 0.0631 0.5427 0.031 Uiso 1 1 calc R
C12 C 0.4156(4) 0.14283(15) 0.4848(2) 0.0230(6) Uani 1 1 d .
H12A H 0.3250 0.1035 0.4570 0.028 Uiso 1 1 calc R
H12B H 0.3978 0.1588 0.5540 0.028 Uiso 1 1 calc R
C13 C 0.8131(4) 0.05462(19) 0.4087(3) 0.0379(8) Uani 1 1 d .
H13A H 0.8217 0.0073 0.4494 0.057 Uiso 1 1 calc R
H13B H 0.9001 0.0917 0.4455 0.057 Uiso 1 1 calc R
H13C H 0.8378 0.0437 0.3401 0.057 Uiso 1 1 calc R
O1 O 0.632(2) 0.3494(9) 0.1165(11) 0.037(4) Uiso 0.15 1 d PD
H1 H 0.6754 0.3054 0.1272 0.056 Uiso 0.15 1 calc PRD
C14 C 0.554(3) 0.3695(12) 0.1963(15) 0.030(5) Uiso 0.15 1 d PD
H14A H 0.4245 0.3627 0.1744 0.045 Uiso 0.15 1 calc PR
H14B H 0.5807 0.4231 0.2148 0.045 Uiso 0.15 1 calc PR
H14C H 0.6000 0.3370 0.2569 0.045 Uiso 0.15 1 calc PR

loop_
_atom_site_aniso_label
_atom_site_aniso_U_11
_atom_site_aniso_U_22
_atom_site_aniso_U_33
_atom_site_aniso_U_23
_atom_site_aniso_U_13
_atom_site_aniso_U_12
Cu1 0.01637(17) 0.01231(17) 0.01859(18) 0.00050(13) 0.00138(12) 0.00033(13)
Cl1 0.0229(3) 0.0240(4) 0.0186(3) 0.0009(3) 0.0036(3) 0.0050(3)
S1 0.0175(3) 0.0148(3) 0.0271(4) 0.0000(3) 0.0041(3) 0.0004(3)
N1 0.0244(12) 0.0152(12) 0.0171(11) 0.0009(9) 0.0021(9) 0.0026(9)
N2 0.0221(12) 0.0146(11) 0.0203(12) -0.0026(9) 0.0047(10) 0.0002(9)
N3 0.0199(12) 0.0156(12) 0.0268(12) -0.0004(10) 0.0042(10) -0.0015(9)
N4 0.0206(12) 0.0160(11) 0.0307(13) -0.0005(10) 0.0028(10) -0.0009(10)
N5 0.0197(11) 0.0137(11) 0.0190(11) 0.0008(9) 0.0021(9) 0.0007(9)
N6 0.0245(13) 0.0163(12) 0.0402(15) -0.0035(11) 0.0033(11) 0.0026(10)
C1 0.0206(13) 0.0195(14) 0.0183(13) -0.0028(11) 0.0032(11) 0.0016(11)
C2 0.0217(14) 0.0239(15) 0.0233(15) -0.0039(12) 0.0002(12) 0.0014(12)
C3 0.0260(15) 0.0257(16) 0.0237(15) -0.0023(12) -0.0044(12) 0.0097(12)
C4 0.0316(16) 0.0168(14) 0.0240(15) 0.0010(12) 0.0019(12) 0.0059(12)
C5 0.0269(15) 0.0161(14) 0.0203(14) -0.0012(11) 0.0032(12) 0.0014(11)
C6 0.0281(15) 0.0124(13) 0.0254(15) 0.0018(11) 0.0037(12) 0.0009(11)
C7 0.0178(13) 0.0161(14) 0.0195(13) -0.0037(11) 0.0056(11) -0.0004(10)
C8 0.0179(13) 0.0187(14) 0.0266(15) 0.0004(12) 0.0014(11) 0.0008(11)
C9 0.0314(15) 0.0185(14) 0.0213(14) -0.0060(12) 0.0036(12) -0.0005(12)
C10 0.0317(16) 0.0227(15) 0.0286(16) -0.0084(13) 0.0086(13) -0.0016(12)
C11 0.0255(15) 0.0155(14) 0.0332(16) 0.0053(12) 0.0006(12) 0.0009(12)
C12 0.0254(15) 0.0148(14) 0.0279(15) 0.0051(12) 0.0037(12) -0.0022(11)
C13 0.0273(17) 0.0258(17) 0.060(2) -0.0071(16) 0.0075(15) 0.0034(13)

loop_
_atom_type_symbol
_atom_type_description
_atom_type_scat_dispersion_real
_atom_type_scat_dispersion_imag
_atom_type_scat_source
C C 0.0033 0.0016 'International Tables Vol C Tables 4.2.6.8 and 6.1.1.4'
H H 0.0000 0.0000 'International Tables Vol C Tables 4.2.6.8 and 6.1.1.4'
Cl Cl 0.1484 0.1585 'International Tables Vol C Tables 4.2.6.8 and 6.1.1.4'
Cu Cu 0.3201 1.2651 'International Tables Vol C Tables 4.2.6.8 and 6.1.1.4'
N N 0.0061 0.0033 'International Tables Vol C Tables 4.2.6.8 and 6.1.1.4'
O O 0.0106 0.0060 'International Tables Vol C Tables 4.2.6.8 and 6.1.1.4'
S S 0.1246 0.1234 'International Tables Vol C Tables 4.2.6.8 and 6.1.1.4'

loop_
_geom_angle_atom_site_label_1
_geom_angle_atom_site_label_2
_geom_angle_atom_site_label_3
_geom_angle
N1 Cu1 N2 79.07(9)
N1 Cu1 N5 78.60(9)
N2 Cu1 N5 150.35(9)
N1 Cu1 S1 158.26(7)
N2 Cu1 S1 83.43(7)
N5 Cu1 S1 112.56(6)
N1 Cu1 Cl1 96.58(7)
N2 Cu1 Cl1 106.20(7)
N5 Cu1 Cl1 95.53(6)
S1 Cu1 Cl1 100.62(3)
C7 S1 Cu1 95.27(9)
C1 N1 C5 122.3(2)
C1 N1 Cu1 120.66(18)
C5 N1 Cu1 116.97(18)
C6 N2 N3 121.3(2)
C6 N2 Cu1 115.82(18)
N3 N2 Cu1 122.78(17)
C7 N3 N2 112.4(2)
C7 N4 H4A 120.0
C7 N4 H4B 120.0
H4A N4 H4B 120.0
C9 N5 C12 108.5(2)
C9 N5 C8 108.9(2)
C12 N5 C8 107.8(2)
C9 N5 Cu1 109.38(16)
C12 N5 Cu1 117.78(16)
C8 N5 Cu1 104.17(15)
C11 N6 C13 110.2(2)
C11 N6 C10 109.9(2)
C13 N6 C10 110.3(2)
N1 C1 C2 120.7(3)
N1 C1 C8 113.0(2)
C2 C1 C8 126.2(3)
C3 C2 C1 117.8(3)
C3 C2 H2 121.1
C1 C2 H2 121.1
C4 C3 C2 120.8(3)
C4 C3 H3 119.6
C2 C3 H3 119.6
C3 C4 C5 118.4(3)
C3 C4 H4 120.8
C5 C4 H4 120.8
N1 C5 C4 119.9(3)
N1 C5 C6 112.6(2)
C4 C5 C6 127.5(3)
N2 C6 C5 115.2(2)
N2 C6 H6 122.4
C5 C6 H6 122.4
N4 C7 N3 116.8(2)
N4 C7 S1 118.3(2)
N3 C7 S1 124.9(2)
N5 C8 C1 110.4(2)
N5 C8 H8A 109.6
C1 C8 H8A 109.6
N5 C8 H8B 109.6
C1 C8 H8B 109.6
H8A C8 H8B 108.1
N5 C9 C10 111.4(2)
N5 C9 H9A 109.3
C10 C9 H9A 109.3
N5 C9 H9B 109.3
C10 C9 H9B 109.3
H9A C9 H9B 108.0
N6 C10 C9 110.7(2)
N6 C10 H10A 109.5
C9 C10 H10A 109.5
N6 C10 H10B 109.5
C9 C10 H10B 109.5
H10A C10 H10B 108.1
N6 C11 C12 111.1(2)
N6 C11 H11A 109.4
C12 C11 H11A 109.4
N6 C11 H11B 109.4
C12 C11 H11B 109.4
H11A C11 H11B 108.0
N5 C12 C11 111.6(2)
N5 C12 H12A 109.3
C11 C12 H12A 109.3
N5 C12 H12B 109.3
C11 C12 H12B 109.3
H12A C12 H12B 108.0
N6 C13 H13A 109.5
N6 C13 H13B 109.5
H13A C13 H13B 109.5
N6 C13 H13C 109.5
H13A C13 H13C 109.5
H13B C13 H13C 109.5
C14 O1 H1 109.5
O1 C14 H14A 109.5
O1 C14 H14B 109.5
H14A C14 H14B 109.5
O1 C14 H14C 109.5
H14A C14 H14C 109.5
H14B C14 H14C 109.5

loop_
_geom_bond_atom_site_label_1
_geom_bond_atom_site_label_2
_geom_bond_distance
Cu1 N1 1.959(2)
Cu1 N2 2.011(2)
Cu1 N5 2.172(2)
Cu1 S1 2.2725(7)
Cu1 Cl1 2.4724(7)
S1 C7 1.749(3)
N1 C1 1.321(3)
N1 C5 1.351(4)
N2 C6 1.298(3)
N2 N3 1.352(3)
N3 C7 1.334(3)
N4 C7 1.326(3)
N4 H4A 0.8800
N4 H4B 0.8800
N5 C9 1.485(3)
N5 C12 1.487(3)
N5 C8 1.494(3)
N6 C11 1.461(4)
N6 C13 1.462(4)
N6 C10 1.467(4)
C1 C2 1.396(4)
C1 C8 1.501(4)
C2 C3 1.387(4)
C2 H2 0.9500
C3 C4 1.387(4)
C3 H3 0.9500
C4 C5 1.388(4)
C4 H4 0.9500
C5 C6 1.456(4)
C6 H6 0.9500
C8 H8A 0.9900
C8 H8B 0.9900
C9 C10 1.509(4)
C9 H9A 0.9900
C9 H9B 0.9900
C10 H10A 0.9900
C10 H10B 0.9900
C11 C12 1.517(4)
C11 H11A 0.9900
C11 H11B 0.9900
C12 H12A 0.9900
C12 H12B 0.9900
C13 H13A 0.9800
C13 H13B 0.9800
C13 H13C 0.9800
O1 C14 1.363(19)
O1 H1 0.8400
C14 H14A 0.9800
C14 H14B 0.9800
C14 H14C 0.9800

loop_
_geom_hbond_atom_site_label_D
_geom_hbond_atom_site_label_H
_geom_hbond_atom_site_label_A
_geom_hbond_distance_DH
_geom_hbond_distance_HA
_geom_hbond_distance_DA
_geom_hbond_angle_DHA
_geom_hbond_site_symmetry_A
N4 H4B Cl1 0.88 2.38 3.181(2) 150.6 1_655
N4 H4A N3 0.88 2.07 2.946(3) 173.7 3_766

loop_
_geom_torsion_atom_site_label_1
_geom_torsion_atom_site_label_2
_geom_torsion_atom_site_label_3
_geom_torsion_atom_site_label_4
_geom_torsion
N1 Cu1 S1 C7 44.3(2)
N2 Cu1 S1 C7 7.88(11)
N5 Cu1 S1 C7 161.96(11)
Cl1 Cu1 S1 C7 -97.43(9)
N2 Cu1 N1 C1 177.2(2)
N5 Cu1 N1 C1 16.8(2)
S1 Cu1 N1 C1 140.28(18)
Cl1 Cu1 N1 C1 -77.5(2)
N2 Cu1 N1 C5 -5.28(19)
N5 Cu1 N1 C5 -165.6(2)
S1 Cu1 N1 C5 -42.2(3)
Cl1 Cu1 N1 C5 100.01(19)
N1 Cu1 N2 C6 5.3(2)
N5 Cu1 N2 C6 47.0(3)
S1 Cu1 N2 C6 172.3(2)
Cl1 Cu1 N2 C6 -88.5(2)
N1 Cu1 N2 N3 -177.6(2)
N5 Cu1 N2 N3 -135.8(2)
S1 Cu1 N2 N3 -10.53(19)
Cl1 Cu1 N2 N3 88.67(19)
C6 N2 N3 C7 -175.0(2)
Cu1 N2 N3 C7 8.0(3)
N1 Cu1 N5 C9 87.27(17)
N2 Cu1 N5 C9 45.4(3)
S1 Cu1 N5 C9 -73.18(17)
Cl1 Cu1 N5 C9 -177.11(15)
N1 Cu1 N5 C12 -148.3(2)
N2 Cu1 N5 C12 169.85(18)
S1 Cu1 N5 C12 51.2(2)
Cl1 Cu1 N5 C12 -52.71(18)
N1 Cu1 N5 C8 -29.04(16)
N2 Cu1 N5 C8 -70.9(2)
S1 Cu1 N5 C8 170.51(14)
Cl1 Cu1 N5 C8 66.58(16)
C5 N1 C1 C2 0.4(4)
Cu1 N1 C1 C2 177.8(2)
C5 N1 C1 C8 -176.3(2)
Cu1 N1 C1 C8 1.0(3)
N1 C1 C2 C3 -1.3(4)
C8 C1 C2 C3 175.0(3)
C1 C2 C3 C4 1.0(4)
C2 C3 C4 C5 0.2(4)
C1 N1 C5 C4 0.8(4)
Cu1 N1 C5 C4 -176.6(2)
C1 N1 C5 C6 -178.0(2)
Cu1 N1 C5 C6 4.5(3)
C3 C4 C5 N1 -1.1(4)
C3 C4 C5 C6 177.6(3)
N3 N2 C6 C5 178.4(2)
Cu1 N2 C6 C5 -4.4(3)
N1 C5 C6 N2 0.0(4)
C4 C5 C6 N2 -178.7(3)
N2 N3 C7 N4 180.0(2)
N2 N3 C7 S1 1.5(3)
Cu1 S1 C7 N4 173.7(2)
Cu1 S1 C7 N3 -7.9(2)
C9 N5 C8 C1 -78.9(3)
C12 N5 C8 C1 163.6(2)
Cu1 N5 C8 C1 37.7(2)
N1 C1 C8 N5 -28.1(3)
C2 C1 C8 N5 155.4(3)
C12 N5 C9 C10 -56.6(3)
C8 N5 C9 C10 -173.7(2)
Cu1 N5 C9 C10 73.1(2)
C11 N6 C10 C9 -58.1(3)
C13 N6 C10 C9 -179.8(2)
N5 C9 C10 N6 58.9(3)
C13 N6 C11 C12 179.0(2)
C10 N6 C11 C12 57.2(3)
C9 N5 C12 C11 55.7(3)
C8 N5 C12 C11 173.4(2)
Cu1 N5 C12 C11 -69.2(3)
N6 C11 C12 N5 -57.2(3)
